data_7040633
loop_
_publ_author_name
'Zhang, Lei'
'Fang, Bo'
'Hou, Guohua'
'Ai, Lin'
'Ding, Wanjian'
'Walter, Marc D.'
'Zi, Guofu'

_publ_section_title
;
 Intrinsic reactivity of a uranium metallacyclopropene toward unsaturated
 organic molecules.
;
_journal_issue 41
_journal_name_full 'Dalton transactions (Cambridge, England : 2003)'
_journal_page_first 16441
_journal_page_last 16452
_journal_paper_doi 10.1039/c6dt03005j
_journal_volume 45
_journal_year 2016
_chemical_formula_moiety 'C34 H58 O Si2 U'
_chemical_formula_sum 'C34 H58 O Si2 U'
_chemical_formula_weight 777.01
_space_group_crystal_system triclinic
_space_group_IT_number 2
_space_group_name_Hall '-P 1'
_space_group_name_H-M_alt 'P -1'
_symmetry_space_group_name_Hall '-P 1'
_symmetry_space_group_name_H-M 'P -1'
_atom_sites_solution_hydrogens geom
_audit_block_doi 10.5517/ccdc.csd.cc1m76ln
_audit_creation_method SHELXL-2014/7
_audit_update_record
;
2016-09-07 deposited with the CCDC.
2016-09-12 downloaded from the CCDC.
;
_cell_angle_alpha 79.242(13)
_cell_angle_beta 76.814(13)
_cell_angle_gamma 78.007(15)
_cell_formula_units_Z 2
_cell_length_a 9.785(8)
_cell_length_b 10.877(9)
_cell_length_c 17.182(14)
_cell_measurement_reflns_used 3127
_cell_measurement_temperature 100(2)
_cell_measurement_theta_max 25.83
_cell_measurement_theta_min 2.14
_cell_volume 1723(2)
_computing_cell_refinement 'Bruker SAINT'
_computing_data_collection 'Bruker APEX2'
_computing_data_reduction 'Bruker SAINT'
_computing_molecular_graphics 'Bruker SHELXTL'
_computing_publication_material 'Bruker SHELXTL'
_computing_structure_refinement 'SHELXL-2014/7 (Sheldrick, 2014)'
_computing_structure_solution 'SHELXS-97 (Sheldrick 2008)'
_diffrn_ambient_temperature 100(2)
_diffrn_measured_fraction_theta_full 0.978
_diffrn_measured_fraction_theta_max 0.977
_diffrn_measurement_device_type 'Bruker APEX-II CCD'
_diffrn_measurement_method '\f and \w scans'
_diffrn_radiation_type MoK\a
_diffrn_radiation_wavelength 0.71073
_diffrn_reflns_av_R_equivalents 0.0723
_diffrn_reflns_av_unetI/netI 0.1280
_diffrn_reflns_Laue_measured_fraction_full 0.978
_diffrn_reflns_Laue_measured_fraction_max 0.977
_diffrn_reflns_limit_h_max 11
_diffrn_reflns_limit_h_min -8
_diffrn_reflns_limit_k_max 12
_diffrn_reflns_limit_k_min -13
_diffrn_reflns_limit_l_max 20
_diffrn_reflns_limit_l_min -20
_diffrn_reflns_number 9009
_diffrn_reflns_point_group_measured_fraction_full 0.978
_diffrn_reflns_point_group_measured_fraction_max 0.977
_diffrn_reflns_theta_full 25.242
_diffrn_reflns_theta_max 25.499
_diffrn_reflns_theta_min 1.935
_exptl_absorpt_coefficient_mu 4.803
_exptl_absorpt_correction_T_max 0.7461
_exptl_absorpt_correction_T_min 0.4523
_exptl_absorpt_correction_type multi-scan
_exptl_absorpt_process_details 'SADABS 2014/5'
_exptl_crystal_colour brown
_exptl_crystal_density_diffrn 1.498
_exptl_crystal_description block
_exptl_crystal_F_000 780
_exptl_crystal_size_max 0.200
_exptl_crystal_size_mid 0.150
_exptl_crystal_size_min 0.150
_refine_diff_density_max 2.977
_refine_diff_density_min -1.792
_refine_diff_density_rms 0.386
_refine_ls_extinction_method none
_refine_ls_goodness_of_fit_ref 1.034
_refine_ls_hydrogen_treatment constr
_refine_ls_matrix_type full
_refine_ls_number_parameters 359
_refine_ls_number_reflns 6274
_refine_ls_number_restraints 210
_refine_ls_restrained_S_all 1.020
_refine_ls_R_factor_all 0.0870
_refine_ls_R_factor_gt 0.0784
_refine_ls_shift/su_max 0.001
_refine_ls_shift/su_mean 0.000
_refine_ls_structure_factor_coef Fsqd
_refine_ls_weighting_details 'w=1/[\s^2^(Fo^2^)+(0.1349P)^2^] where P=(Fo^2^+2Fc^2^)/3'
_refine_ls_weighting_scheme calc
_refine_ls_wR_factor_gt 0.2046
_refine_ls_wR_factor_ref 0.2141
_reflns_Friedel_coverage 0.000
_reflns_number_gt 5361
_reflns_number_total 6274
_reflns_threshold_expression 'I > 2\s(I)'
_cod_data_source_file c6dt03005j2.cif
_cod_data_source_block compound14
_cod_depositor_comments 'Adding full bibliography for 7040629--7040640.cif.'
_cod_database_code 7040633
_shelx_shelxl_version_number 2014/7
_shelx_space_group_comment
; 
The symmetry employed for this shelxl refinement is uniquely defined 
by the following loop, which should always be used as a source of 
symmetry information in preference to the above space-group names. 
They are only intended as comments. 
;
_shelx_estimated_absorpt_t_min 0.447
_shelx_estimated_absorpt_t_max 0.533

loop_
_space_group_symop_operation_xyz
'x, y, z'
'-x, -y, -z'

loop_
_atom_site_label
_atom_site_type_symbol
_atom_site_fract_x
_atom_site_fract_y
_atom_site_fract_z
_atom_site_U_iso_or_equiv
_atom_site_adp_type
_atom_site_occupancy
_atom_site_site_symmetry_order
_atom_site_calc_flag
_atom_site_refinement_flags_posn
_atom_site_refinement_flags_adp
C1 C 0.2014(14) 0.4659(11) 0.7416(7) 0.021(3) Uani 1 1 d . U
C2 C 0.3308(15) 0.3982(13) 0.7021(8) 0.027(3) Uani 1 1 d . U
C3 C 0.4123(14) 0.3297(12) 0.7563(8) 0.025(3) Uani 1 1 d . U
C4 C 0.3433(14) 0.3584(11) 0.8349(7) 0.020(3) Uani 1 1 d . U
C5 C 0.2111(13) 0.4438(11) 0.8243(7) 0.019(2) Uani 1 1 d . U
C6 C 0.0751(16) 0.5276(14) 0.7089(9) 0.036(3) Uani 1 1 d . U
H6A H 0.1041 0.5681 0.6532 0.054 Uiso 1 1 calc R U
H6B H 0.0195 0.5922 0.7419 0.054 Uiso 1 1 calc R U
H6C H 0.0167 0.4641 0.7096 0.054 Uiso 1 1 calc R U
C7 C 0.3622(19) 0.3971(17) 0.6108(9) 0.046(4) Uani 1 1 d . U
H7A H 0.4465 0.4360 0.5858 0.069 Uiso 1 1 calc R U
H7B H 0.2803 0.4455 0.5882 0.069 Uiso 1 1 calc R U
H7C H 0.3798 0.3093 0.6000 0.069 Uiso 1 1 calc R U
C8 C 0.5319(18) 0.2272(14) 0.7394(11) 0.048(4) Uani 1 1 d . U
H8A H 0.5568 0.2241 0.6811 0.072 Uiso 1 1 calc R U
H8B H 0.5054 0.1462 0.7679 0.072 Uiso 1 1 calc R U
H8C H 0.6140 0.2423 0.7576 0.072 Uiso 1 1 calc R U
C9 C 0.3838(18) 0.2973(15) 0.9126(8) 0.039(4) Uani 1 1 d . U
H9A H 0.4790 0.3121 0.9131 0.059 Uiso 1 1 calc R U
H9B H 0.3844 0.2058 0.9192 0.059 Uiso 1 1 calc R U
H9C H 0.3149 0.3336 0.9570 0.059 Uiso 1 1 calc R U
C10 C 0.0927(16) 0.4824(16) 0.8921(10) 0.042(4) Uani 1 1 d . U
H10A H 0.1187 0.4417 0.9438 0.063 Uiso 1 1 calc R U
H10B H 0.0056 0.4560 0.8872 0.063 Uiso 1 1 calc R U
H10C H 0.0762 0.5750 0.8897 0.063 Uiso 1 1 calc R U
C11 C 0.7027(14) 0.5124(12) 0.7611(8) 0.026(3) Uani 1 1 d . U
C12 C 0.6708(14) 0.6320(12) 0.7871(7) 0.022(3) Uani 1 1 d . U
C13 C 0.6454(14) 0.7258(12) 0.7192(8) 0.023(3) Uani 1 1 d . U
C14 C 0.6682(12) 0.6616(11) 0.6531(7) 0.017(2) Uani 1 1 d . U
C15 C 0.7015(13) 0.5273(12) 0.6793(7) 0.021(3) Uani 1 1 d . U
C16 C 0.7482(17) 0.3887(15) 0.8153(8) 0.037(3) Uani 1 1 d . U
H16A H 0.8471 0.3832 0.8205 0.055 Uiso 1 1 calc R U
H16B H 0.7406 0.3161 0.7913 0.055 Uiso 1 1 calc R U
H16C H 0.6861 0.3878 0.8689 0.055 Uiso 1 1 calc R U
C17 C 0.6917(14) 0.6573(12) 0.8656(7) 0.026(3) Uani 1 1 d . U
H17A H 0.6961 0.5782 0.9039 0.039 Uiso 1 1 calc R U
H17B H 0.6117 0.7202 0.8874 0.039 Uiso 1 1 calc R U
H17C H 0.7808 0.6900 0.8571 0.039 Uiso 1 1 calc R U
C18 C 0.6295(17) 0.8654(13) 0.7166(8) 0.034(3) Uani 1 1 d . U
H18A H 0.6754 0.9030 0.6631 0.051 Uiso 1 1 calc R U
H18B H 0.6747 0.8825 0.7579 0.051 Uiso 1 1 calc R U
H18C H 0.5281 0.9026 0.7270 0.051 Uiso 1 1 calc R U
C19 C 0.6789(16) 0.7225(14) 0.5650(7) 0.032(3) Uani 1 1 d . U
H19A H 0.6688 0.8149 0.5614 0.048 Uiso 1 1 calc R U
H19B H 0.6031 0.7026 0.5433 0.048 Uiso 1 1 calc R U
H19C H 0.7719 0.6893 0.5336 0.048 Uiso 1 1 calc R U
C20 C 0.7548(15) 0.4345(13) 0.6209(8) 0.030(3) Uani 1 1 d . U
H20A H 0.8386 0.4592 0.5824 0.045 Uiso 1 1 calc R U
H20B H 0.6799 0.4338 0.5917 0.045 Uiso 1 1 calc R U
H20C H 0.7809 0.3495 0.6503 0.045 Uiso 1 1 calc R U
C21 C 0.2752(13) 0.7986(11) 0.7916(7) 0.020(2) Uani 1 1 d . U
C22 C 0.2150(13) 0.8823(11) 0.7346(7) 0.019(2) Uani 1 1 d . U
C23 C 0.2429(12) 0.8411(11) 0.6499(7) 0.017(2) Uani 1 1 d . U
C24 C 0.1002(15) 0.8410(12) 0.6272(7) 0.027(3) Uani 1 1 d . U
H24A H 0.0413 0.9266 0.6292 0.032 Uiso 1 1 calc R U
H24B H 0.0489 0.7802 0.6677 0.032 Uiso 1 1 calc R U
C25 C 0.1175(15) 0.8048(12) 0.5425(7) 0.027(3) Uani 1 1 d . U
H25A H 0.1652 0.7151 0.5425 0.032 Uiso 1 1 calc R U
H25B H 0.0220 0.8121 0.5300 0.032 Uiso 1 1 calc R U
C26 C 0.2028(16) 0.8876(14) 0.4778(8) 0.034(3) Uani 1 1 d . U
H26A H 0.1505 0.9761 0.4730 0.041 Uiso 1 1 calc R U
H26B H 0.2173 0.8572 0.4252 0.041 Uiso 1 1 calc R U
C27 C 0.3498(15) 0.8833(13) 0.4998(7) 0.029(3) Uani 1 1 d . U
H27A H 0.4058 0.7964 0.4990 0.034 Uiso 1 1 calc R U
H27B H 0.4036 0.9420 0.4590 0.034 Uiso 1 1 calc R U
C28 C 0.3302(14) 0.9211(12) 0.5832(7) 0.025(3) Uani 1 1 d . U
H28A H 0.4253 0.9142 0.5961 0.030 Uiso 1 1 calc R U
H28B H 0.2833 1.0111 0.5816 0.030 Uiso 1 1 calc R U
C29 C 0.3486(16) 0.6261(12) 0.9392(7) 0.030(3) Uani 1 1 d . U
H29A H 0.4106 0.5867 0.8938 0.045 Uiso 1 1 calc R U
H29B H 0.2727 0.5765 0.9642 0.045 Uiso 1 1 calc R U
H29C H 0.4048 0.6282 0.9793 0.045 Uiso 1 1 calc R U
C30 C 0.3678(18) 0.9045(14) 0.9296(8) 0.037(3) Uani 1 1 d . U
H30A H 0.3050 0.9850 0.9400 0.056 Uiso 1 1 calc R U
H30B H 0.4481 0.9211 0.8855 0.056 Uiso 1 1 calc R U
H30C H 0.4037 0.8631 0.9785 0.056 Uiso 1 1 calc R U
C31 C 0.0795(19) 0.8213(15) 0.9642(9) 0.049(4) Uani 1 1 d . U
H31A H 0.0838 0.7879 1.0209 0.074 Uiso 1 1 calc R U
H31B H 0.0192 0.7760 0.9456 0.074 Uiso 1 1 calc R U
H31C H 0.0394 0.9121 0.9594 0.074 Uiso 1 1 calc R U
C32 C 0.1476(18) 1.1206(13) 0.8224(9) 0.038(4) Uani 1 1 d . U
H32A H 0.0925 1.2069 0.8216 0.057 Uiso 1 1 calc R U
H32B H 0.2493 1.1247 0.8047 0.057 Uiso 1 1 calc R U
H32C H 0.1304 1.0743 0.8774 0.057 Uiso 1 1 calc R U
C33 C -0.0928(17) 1.0052(17) 0.7952(10) 0.048(4) Uani 1 1 d . U
H33A H -0.1431 1.0111 0.7511 0.072 Uiso 1 1 calc R U
H33B H -0.1434 1.0683 0.8305 0.072 Uiso 1 1 calc R U
H33C H -0.0889 0.9199 0.8265 0.072 Uiso 1 1 calc R U
C34 C 0.0768(19) 1.1656(14) 0.6614(9) 0.041(4) Uani 1 1 d . U
H34A H 0.0236 1.1413 0.6265 0.062 Uiso 1 1 calc R U
H34B H 0.1725 1.1759 0.6310 0.062 Uiso 1 1 calc R U
H34C H 0.0268 1.2459 0.6800 0.062 Uiso 1 1 calc R U
O1 O 0.3225(9) 0.7132(7) 0.6557(4) 0.0176(17) Uani 1 1 d . U
Si1 Si 0.2651(4) 0.7976(3) 0.90041(19) 0.0247(8) Uani 1 1 d . .
Si2 Si 0.0915(4) 1.0362(3) 0.7526(2) 0.0240(8) Uani 1 1 d . .
U1 U 0.41625(4) 0.59566(3) 0.74498(2) 0.01451(19) Uani 1 1 d . .

loop_
_atom_site_aniso_label
_atom_site_aniso_U_11
_atom_site_aniso_U_22
_atom_site_aniso_U_33
_atom_site_aniso_U_23
_atom_site_aniso_U_13
_atom_site_aniso_U_12
C1 0.022(6) 0.019(5) 0.023(5) -0.003(4) -0.003(5) -0.010(4)
C2 0.027(3) 0.026(3) 0.027(3) -0.0041(11) -0.0050(11) -0.0047(11)
C3 0.018(5) 0.020(5) 0.035(6) -0.011(5) 0.008(5) -0.005(5)
C4 0.029(6) 0.010(5) 0.021(5) 0.001(4) -0.005(5) -0.004(4)
C5 0.019(3) 0.019(3) 0.019(3) -0.0031(10) -0.0033(11) -0.0034(11)
C6 0.038(8) 0.030(7) 0.040(7) 0.004(6) -0.007(6) -0.015(6)
C7 0.055(10) 0.061(10) 0.030(7) -0.021(7) -0.004(7) -0.017(8)
C8 0.046(9) 0.024(7) 0.076(10) -0.014(7) -0.008(8) -0.012(7)
C9 0.051(9) 0.039(8) 0.034(7) 0.010(6) -0.029(7) -0.012(7)
C10 0.030(8) 0.046(8) 0.053(8) -0.029(7) 0.012(7) -0.018(7)
C11 0.025(6) 0.021(6) 0.029(6) -0.001(5) -0.004(5) -0.001(5)
C12 0.022(3) 0.022(3) 0.022(3) -0.0032(11) -0.0048(11) -0.0040(11)
C13 0.023(6) 0.020(5) 0.028(6) -0.001(4) -0.007(5) -0.006(5)
C14 0.017(5) 0.014(5) 0.019(5) -0.005(4) -0.001(4) -0.004(4)
C15 0.014(5) 0.025(6) 0.023(5) -0.013(4) 0.000(4) 0.005(4)
C16 0.041(8) 0.045(8) 0.024(6) -0.001(6) -0.014(6) -0.003(7)
C17 0.026(3) 0.027(3) 0.026(3) -0.0047(19) -0.006(2) -0.0041(19)
C18 0.040(8) 0.029(7) 0.035(7) 0.004(6) -0.008(6) -0.017(6)
C19 0.038(8) 0.039(8) 0.020(6) -0.011(5) -0.004(6) -0.005(6)
C20 0.026(7) 0.031(7) 0.032(7) -0.020(6) -0.002(6) 0.006(6)
C21 0.022(6) 0.018(5) 0.021(5) -0.008(4) 0.001(4) -0.006(4)
C22 0.016(5) 0.020(5) 0.024(5) -0.008(4) -0.002(4) -0.004(4)
C23 0.014(5) 0.017(5) 0.018(5) -0.003(4) -0.004(4) 0.008(4)
C24 0.039(7) 0.021(6) 0.026(5) -0.003(5) -0.017(5) -0.007(5)
C25 0.035(6) 0.022(5) 0.026(5) -0.007(5) -0.015(5) 0.000(5)
C26 0.037(7) 0.038(7) 0.026(6) -0.004(5) -0.010(5) 0.000(5)
C27 0.030(6) 0.024(6) 0.026(5) -0.001(5) -0.005(5) 0.003(5)
C28 0.024(6) 0.026(6) 0.026(5) -0.002(5) -0.007(5) -0.006(5)
C29 0.049(8) 0.022(6) 0.021(6) -0.006(5) -0.009(6) -0.007(6)
C30 0.060(9) 0.032(7) 0.027(6) -0.006(5) -0.022(7) -0.007(7)
C31 0.064(10) 0.033(8) 0.037(7) -0.014(6) 0.023(7) -0.008(7)
C32 0.050(9) 0.022(7) 0.040(7) 0.005(6) -0.013(7) -0.004(6)
C33 0.035(8) 0.054(9) 0.058(9) -0.035(8) 0.000(7) 0.001(7)
C34 0.059(10) 0.029(7) 0.043(8) -0.010(6) -0.016(7) -0.015(7)
O1 0.0177(19) 0.0174(19) 0.0174(18) -0.0027(10) -0.0038(10) -0.0021(10)
Si1 0.037(2) 0.0213(18) 0.0156(15) -0.0084(13) -0.0030(15) -0.0014(15)
Si2 0.0201(18) 0.0191(17) 0.0335(19) -0.0094(14) -0.0088(15) 0.0037(14)
U1 0.0153(3) 0.0130(3) 0.0146(3) -0.00358(16) -0.00274(17) 0.00002(17)

loop_
_atom_type_symbol
_atom_type_description
_atom_type_scat_dispersion_real
_atom_type_scat_dispersion_imag
_atom_type_scat_source
C C 0.0033 0.0016 'International Tables Vol C Tables 4.2.6.8 and 6.1.1.4'
H H 0.0000 0.0000 'International Tables Vol C Tables 4.2.6.8 and 6.1.1.4'
O O 0.0106 0.0060 'International Tables Vol C Tables 4.2.6.8 and 6.1.1.4'
Si Si 0.0817 0.0704 'International Tables Vol C Tables 4.2.6.8 and 6.1.1.4'
U U -9.6767 9.6646 'International Tables Vol C Tables 4.2.6.8 and 6.1.1.4'

loop_
_geom_angle_atom_site_label_1
_geom_angle_atom_site_label_2
_geom_angle_atom_site_label_3
_geom_angle
C5 C1 C2 104.8(11)
C5 C1 C6 125.9(12)
C2 C1 C6 128.6(12)
C5 C1 U1 76.5(7)
C2 C1 U1 73.3(7)
C6 C1 U1 122.5(8)
C3 C2 C1 111.6(11)
C3 C2 C7 126.9(13)
C1 C2 C7 121.3(12)
C3 C2 U1 81.4(8)
C1 C2 U1 76.9(7)
C7 C2 U1 113.5(9)
C2 C3 C4 108.2(11)
C2 C3 C8 125.7(14)
C4 C3 C8 125.0(13)
C2 C3 U1 70.4(7)
C4 C3 U1 76.3(7)
C8 C3 U1 128.5(9)
C3 C4 C5 105.6(10)
C3 C4 C9 127.2(12)
C5 C4 C9 126.4(12)
C3 C4 U1 75.1(7)
C5 C4 U1 72.4(6)
C9 C4 U1 125.4(9)
C1 C5 C4 109.6(11)
C1 C5 C10 125.1(12)
C4 C5 C10 124.5(11)
C1 C5 U1 74.1(7)
C4 C5 U1 78.1(7)
C10 C5 U1 123.1(9)
C1 C6 H6A 109.5
C1 C6 H6B 109.5
H6A C6 H6B 109.5
C1 C6 H6C 109.5
H6A C6 H6C 109.5
H6B C6 H6C 109.5
C2 C7 H7A 109.5
C2 C7 H7B 109.5
H7A C7 H7B 109.5
C2 C7 H7C 109.5
H7A C7 H7C 109.5
H7B C7 H7C 109.5
C3 C8 H8A 109.5
C3 C8 H8B 109.5
H8A C8 H8B 109.5
C3 C8 H8C 109.5
H8A C8 H8C 109.5
H8B C8 H8C 109.5
C4 C9 H9A 109.5
C4 C9 H9B 109.5
H9A C9 H9B 109.5
C4 C9 H9C 109.5
H9A C9 H9C 109.5
H9B C9 H9C 109.5
C5 C10 H10A 109.5
C5 C10 H10B 109.5
H10A C10 H10B 109.5
C5 C10 H10C 109.5
H10A C10 H10C 109.5
H10B C10 H10C 109.5
C15 C11 C12 109.7(11)
C15 C11 C16 127.0(12)
C12 C11 C16 123.0(12)
C15 C11 U1 73.3(7)
C12 C11 U1 77.5(8)
C16 C11 U1 121.4(9)
C11 C12 C13 107.7(11)
C11 C12 C17 125.2(11)
C13 C12 C17 125.8(11)
C11 C12 U1 73.9(7)
C13 C12 U1 73.0(7)
C17 C12 U1 129.0(9)
C14 C13 C12 106.9(11)
C14 C13 C18 126.3(11)
C12 C13 C18 125.5(12)
C14 C13 U1 73.8(7)
C12 C13 U1 77.9(7)
C18 C13 U1 124.1(9)
C13 C14 C15 109.1(10)
C13 C14 C19 126.0(11)
C15 C14 C19 124.3(11)
C13 C14 U1 77.2(7)
C15 C14 U1 75.0(7)
C19 C14 U1 121.4(8)
C11 C15 C14 106.5(11)
C11 C15 C20 130.1(12)
C14 C15 C20 122.0(11)
C11 C15 U1 78.0(8)
C14 C15 U1 74.8(7)
C20 C15 U1 123.2(9)
C11 C16 H16A 109.5
C11 C16 H16B 109.5
H16A C16 H16B 109.5
C11 C16 H16C 109.5
H16A C16 H16C 109.5
H16B C16 H16C 109.5
C12 C17 H17A 109.5
C12 C17 H17B 109.5
H17A C17 H17B 109.5
C12 C17 H17C 109.5
H17A C17 H17C 109.5
H17B C17 H17C 109.5
C13 C18 H18A 109.5
C13 C18 H18B 109.5
H18A C18 H18B 109.5
C13 C18 H18C 109.5
H18A C18 H18C 109.5
H18B C18 H18C 109.5
C14 C19 H19A 109.5
C14 C19 H19B 109.5
H19A C19 H19B 109.5
C14 C19 H19C 109.5
H19A C19 H19C 109.5
H19B C19 H19C 109.5
C15 C20 H20A 109.5
C15 C20 H20B 109.5
H20A C20 H20B 109.5
C15 C20 H20C 109.5
H20A C20 H20C 109.5
H20B C20 H20C 109.5
C22 C21 Si1 133.0(9)
C22 C21 U1 114.9(8)
Si1 C21 U1 111.9(6)
C21 C22 C23 116.4(10)
C21 C22 Si2 125.2(9)
C23 C22 Si2 118.3(8)
O1 C23 C28 106.9(9)
O1 C23 C24 109.0(10)
C28 C23 C24 109.4(9)
O1 C23 C22 107.0(8)
C28 C23 C22 114.9(10)
C24 C23 C22 109.4(9)
C23 C24 C25 113.1(11)
C23 C24 H24A 109.0
C25 C24 H24A 109.0
C23 C24 H24B 109.0
C25 C24 H24B 109.0
H24A C24 H24B 107.8
C26 C25 C24 112.4(11)
C26 C25 H25A 109.1
C24 C25 H25A 109.1
C26 C25 H25B 109.1
C24 C25 H25B 109.1
H25A C25 H25B 107.9
C25 C26 C27 109.5(10)
C25 C26 H26A 109.8
C27 C26 H26A 109.8
C25 C26 H26B 109.8
C27 C26 H26B 109.8
H26A C26 H26B 108.2
C28 C27 C26 110.8(11)
C28 C27 H27A 109.5
C26 C27 H27A 109.5
C28 C27 H27B 109.5
C26 C27 H27B 109.5
H27A C27 H27B 108.1
C23 C28 C27 114.0(11)
C23 C28 H28A 108.8
C27 C28 H28A 108.8
C23 C28 H28B 108.8
C27 C28 H28B 108.8
H28A C28 H28B 107.6
Si1 C29 H29A 109.5
Si1 C29 H29B 109.5
H29A C29 H29B 109.5
Si1 C29 H29C 109.5
H29A C29 H29C 109.5
H29B C29 H29C 109.5
Si1 C30 H30A 109.5
Si1 C30 H30B 109.5
H30A C30 H30B 109.5
Si1 C30 H30C 109.5
H30A C30 H30C 109.5
H30B C30 H30C 109.5
Si1 C31 H31A 109.5
Si1 C31 H31B 109.5
H31A C31 H31B 109.5
Si1 C31 H31C 109.5
H31A C31 H31C 109.5
H31B C31 H31C 109.5
Si2 C32 H32A 109.5
Si2 C32 H32B 109.5
H32A C32 H32B 109.5
Si2 C32 H32C 109.5
H32A C32 H32C 109.5
H32B C32 H32C 109.5
Si2 C33 H33A 109.5
Si2 C33 H33B 109.5
H33A C33 H33B 109.5
Si2 C33 H33C 109.5
H33A C33 H33C 109.5
H33B C33 H33C 109.5
Si2 C34 H34A 109.5
Si2 C34 H34B 109.5
H34A C34 H34B 109.5
Si2 C34 H34C 109.5
H34A C34 H34C 109.5
H34B C34 H34C 109.5
C23 O1 U1 133.4(7)
C21 Si1 C30 117.8(6)
C21 Si1 C31 115.7(7)
C30 Si1 C31 107.2(7)
C21 Si1 C29 104.6(6)
C30 Si1 C29 105.7(6)
C31 Si1 C29 104.4(7)
C33 Si2 C32 109.4(7)
C33 Si2 C22 109.7(7)
C32 Si2 C22 112.4(6)
C33 Si2 C34 105.8(8)
C32 Si2 C34 101.6(6)
C22 Si2 C34 117.4(6)
O1 U1 C21 67.9(3)
O1 U1 C2 87.7(3)
C21 U1 C2 130.9(4)
O1 U1 C14 85.2(3)
C21 U1 C14 104.6(4)
C2 U1 C14 115.5(4)
O1 U1 C15 107.3(3)
C21 U1 C15 131.7(4)
C2 U1 C15 95.5(4)
C14 U1 C15 30.2(3)
O1 U1 C1 79.3(3)
C21 U1 C1 101.7(4)
C2 U1 C1 29.8(4)
C14 U1 C1 141.5(3)
C15 U1 C1 125.3(4)
O1 U1 C13 94.4(3)
C21 U1 C13 82.8(4)
C2 U1 C13 143.3(4)
C14 U1 C13 29.0(4)
C15 U1 C13 49.0(4)
C1 U1 C13 170.0(4)
O1 U1 C5 103.6(3)
C21 U1 C5 95.8(4)
C2 U1 C5 47.8(4)
C14 U1 C5 159.6(4)
C15 U1 C5 130.2(4)
C1 U1 C5 29.4(3)
C13 U1 C5 160.0(4)
O1 U1 C11 132.8(3)
C21 U1 C11 121.4(4)
C2 U1 C11 106.6(4)
C14 U1 C11 47.8(3)
C15 U1 C11 28.7(4)
C1 U1 C11 132.4(4)
C13 U1 C11 48.0(4)
C5 U1 C11 119.5(4)
O1 U1 C12 123.5(3)
C21 U1 C12 93.0(4)
C2 U1 C12 135.0(4)
C14 U1 C12 47.5(3)
C15 U1 C12 47.8(4)
C1 U1 C12 156.5(4)
C13 U1 C12 29.2(3)
C5 U1 C12 131.7(3)
C11 U1 C12 28.6(4)
O1 U1 C3 115.8(4)
C21 U1 C3 143.4(4)
C2 U1 C3 28.3(4)
C14 U1 C3 112.0(3)
C15 U1 C3 83.7(4)
C1 U1 C3 48.3(4)
C13 U1 C3 130.6(4)
C5 U1 C3 47.6(3)
C11 U1 C3 84.1(4)
C12 U1 C3 110.4(4)
O1 U1 C4 128.2(3)
C21 U1 C4 118.2(4)
C2 U1 C4 47.5(4)
C14 U1 C4 132.5(3)
C15 U1 C4 102.4(4)
C1 U1 C4 48.8(3)
C13 U1 C4 136.5(4)
C5 U1 C4 29.5(3)
C11 U1 C4 90.4(4)
C12 U1 C4 107.9(3)
C3 U1 C4 28.7(3)

loop_
_geom_bond_atom_site_label_1
_geom_bond_atom_site_label_2
_geom_bond_distance
C1 C5 1.417(16)
C1 C2 1.420(18)
C1 C6 1.458(19)
C1 U1 2.781(12)
C2 C3 1.375(19)
C2 C7 1.529(18)
C2 U1 2.734(14)
C3 C4 1.425(17)
C3 C8 1.46(2)
C3 U1 2.870(13)
C4 C5 1.454(17)
C4 C9 1.477(16)
C4 U1 2.886(11)
C5 C10 1.497(18)
C5 U1 2.811(12)
C6 H6A 0.9800
C6 H6B 0.9800
C6 H6C 0.9800
C7 H7A 0.9800
C7 H7B 0.9800
C7 H7C 0.9800
C8 H8A 0.9800
C8 H8B 0.9800
C8 H8C 0.9800
C9 H9A 0.9800
C9 H9B 0.9800
C9 H9C 0.9800
C10 H10A 0.9800
C10 H10B 0.9800
C10 H10C 0.9800
C11 C15 1.387(17)
C11 C12 1.404(18)
C11 C16 1.533(18)
C11 U1 2.821(14)
C12 C13 1.430(16)
C12 C17 1.491(17)
C12 U1 2.867(13)
C13 C14 1.394(17)
C13 C18 1.486(18)
C13 U1 2.804(13)
C14 C15 1.438(17)
C14 C19 1.525(16)
C14 U1 2.760(12)
C15 C20 1.489(16)
C15 U1 2.762(12)
C16 H16A 0.9800
C16 H16B 0.9800
C16 H16C 0.9800
C17 H17A 0.9800
C17 H17B 0.9800
C17 H17C 0.9800
C18 H18A 0.9800
C18 H18B 0.9800
C18 H18C 0.9800
C19 H19A 0.9800
C19 H19B 0.9800
C19 H19C 0.9800
C20 H20A 0.9800
C20 H20B 0.9800
C20 H20C 0.9800
C21 C22 1.358(17)
C21 Si1 1.847(12)
C21 U1 2.512(12)
C22 C23 1.549(16)
C22 Si2 1.882(13)
C23 O1 1.444(13)
C23 C28 1.514(17)
C23 C24 1.533(17)
C24 C25 1.541(17)
C24 H24A 0.9900
C24 H24B 0.9900
C25 C26 1.503(19)
C25 H25A 0.9900
C25 H25B 0.9900
C26 C27 1.56(2)
C26 H26A 0.9900
C26 H26B 0.9900
C27 C28 1.523(17)
C27 H27A 0.9900
C27 H27B 0.9900
C28 H28A 0.9900
C28 H28B 0.9900
C29 Si1 1.935(13)
C29 H29A 0.9800
C29 H29B 0.9800
C29 H29C 0.9800
C30 Si1 1.884(15)
C30 H30A 0.9800
C30 H30B 0.9800
C30 H30C 0.9800
C31 Si1 1.889(16)
C31 H31A 0.9800
C31 H31B 0.9800
C31 H31C 0.9800
C32 Si2 1.872(15)
C32 H32A 0.9800
C32 H32B 0.9800
C32 H32C 0.9800
C33 Si2 1.860(17)
C33 H33A 0.9800
C33 H33B 0.9800
C33 H33C 0.9800
C34 Si2 1.911(15)
C34 H34A 0.9800
C34 H34B 0.9800
C34 H34C 0.9800
O1 U1 2.062(8)
